data_7007275
loop_
_publ_author_name
'Cole, Marcus L.'
'Junk, Peter C.'
'Proctor, Kathryn M.'
'Scott, Janet L.'
'Strauss, Christopher R.'

_publ_section_title
;
 Synthesis and structural characterisation of lithium and sodium
 2,6-dibenzylphenolate complexes.
;
_journal_issue 27
_journal_name_full 'Dalton transactions (Cambridge, England : 2003)'
_journal_page_first 3338
_journal_page_last 3349
_journal_paper_doi 10.1039/b602706g
_journal_year 2006
_chemical_compound_source Et2O
_chemical_formula_moiety 'C48 H54 Na2 O4'
_chemical_formula_sum 'C48 H54 Na2 O4'
_chemical_formula_weight 740.90
_chemical_melting_point 594
_space_group_IT_number 14
_symmetry_cell_setting monoclinic
_symmetry_Int_Tables_number 14
_symmetry_space_group_name_Hall '-P 2ybc'
_symmetry_space_group_name_H-M 'P 1 21/c 1'
_atom_sites_solution_hydrogens geom
_atom_sites_solution_primary direct
_atom_sites_solution_secondary difmap
_audit_creation_method SHELXL-97
_cell_angle_alpha 90.00
_cell_angle_beta 111.526(4)
_cell_angle_gamma 90.00
_cell_formula_units_Z 2
_cell_length_a 8.9157(5)
_cell_length_b 25.073(2)
_cell_length_c 10.1182(9)
_cell_measurement_temperature 123(2)
_cell_volume 2104.1(3)
_computing_cell_refinement DENZO-SMN
_computing_data_collection 'Nonius Collect'
_computing_data_reduction X-Seed
_computing_molecular_graphics 'X-Seed / POV-Ray'
_computing_publication_material 'Microsoft Office 2000'
_computing_structure_refinement 'SHELXL-97 (Sheldrick, 1997)'
_computing_structure_solution 'SHELXS-97 (Sheldrick, 1990)'
_diffrn_ambient_temperature 123(2)
_diffrn_measured_fraction_theta_full 0.962
_diffrn_measured_fraction_theta_max 0.962
_diffrn_measurement_device_type 'Nonius Kappa CCD'
_diffrn_measurement_method 'psi and omega scans'
_diffrn_radiation_monochromator graphite
_diffrn_radiation_probe x-ray
_diffrn_radiation_type MoK\a
_diffrn_radiation_wavelength 0.71073
_diffrn_reflns_av_R_equivalents 0.2829
_diffrn_reflns_av_sigmaI/netI 0.3145
_diffrn_reflns_limit_h_max 11
_diffrn_reflns_limit_h_min -11
_diffrn_reflns_limit_k_max 31
_diffrn_reflns_limit_k_min -32
_diffrn_reflns_limit_l_max 9
_diffrn_reflns_limit_l_min -13
_diffrn_reflns_number 26204
_diffrn_reflns_theta_full 27.76
_diffrn_reflns_theta_max 27.76
_diffrn_reflns_theta_min 3.08
_diffrn_source 'fine-focus sealed tube'
_exptl_absorpt_coefficient_mu 0.090
_exptl_absorpt_correction_T_max 0.9955
_exptl_absorpt_correction_T_min 0.9822
_exptl_absorpt_correction_type empirical
_exptl_absorpt_process_details 'performed as part of the DENZO-SMN package'
_exptl_crystal_colour colourless
_exptl_crystal_density_diffrn 1.169
_exptl_crystal_density_method 'not measured'
_exptl_crystal_description 'rectangular prism'
_exptl_crystal_F_000 792
_exptl_crystal_size_max 0.20
_exptl_crystal_size_mid 0.05
_exptl_crystal_size_min 0.05
_refine_diff_density_max 0.364
_refine_diff_density_min -0.285
_refine_diff_density_rms 0.067
_refine_ls_extinction_method none
_refine_ls_goodness_of_fit_ref 0.939
_refine_ls_hydrogen_treatment constr
_refine_ls_matrix_type full
_refine_ls_number_parameters 246
_refine_ls_number_reflns 4777
_refine_ls_number_restraints 0
_refine_ls_restrained_S_all 0.939
_refine_ls_R_factor_all 0.3120
_refine_ls_R_factor_gt 0.0928
_refine_ls_shift/su_max 0.000
_refine_ls_shift/su_mean 0.000
_refine_ls_structure_factor_coef Fsqd
_refine_ls_weighting_details 'calc w=1/[\s^2^(Fo^2^)+(0.0869P)^2^+0.0000P] where P=(Fo^2^+2Fc^2^)/3'
_refine_ls_weighting_scheme calc
_refine_ls_wR_factor_gt 0.1507
_refine_ls_wR_factor_ref 0.2245
_reflns_number_gt 1594
_reflns_number_total 4777
_reflns_threshold_expression >2sigma(I)
_cod_data_source_file b602706g.txt
_cod_data_source_block COMPOUND_5
_cod_original_sg_symbol_H-M 'P 21/c'
_cod_database_code 7007275

loop_
_symmetry_equiv_pos_as_xyz
'x, y, z'
'-x, y+1/2, -z+1/2'
'-x, -y, -z'
'x, -y-1/2, z-1/2'

loop_
_atom_site_label
_atom_site_type_symbol
_atom_site_fract_x
_atom_site_fract_y
_atom_site_fract_z
_atom_site_U_iso_or_equiv
_atom_site_adp_type
_atom_site_occupancy
_atom_site_symmetry_multiplicity
_atom_site_calc_flag
_atom_site_refinement_flags
_atom_site_disorder_assembly
_atom_site_disorder_group
Na1 Na -0.00397(19) -0.04381(6) 1.10944(19) 0.0324(5) Uani 1 1 d . . .
O1 O -0.0013(3) 0.04493(11) 1.1060(3) 0.0307(8) Uani 1 1 d . . .
O2 O -0.1859(4) -0.10161(11) 1.1465(3) 0.0379(9) Uani 1 1 d . . .
C1 C 0.0394(5) 0.08347(16) 1.2033(5) 0.0260(11) Uani 1 1 d . . .
C2 C 0.1948(5) 0.08511(16) 1.3124(5) 0.0239(11) Uani 1 1 d . . .
C3 C 0.2338(5) 0.12519(17) 1.4127(5) 0.0324(12) Uani 1 1 d . . .
H3 H 0.3379 0.1255 1.4856 0.039 Uiso 1 1 calc R . .
C4 C 0.1246(6) 0.16498(17) 1.4096(5) 0.0322(12) Uani 1 1 d . . .
H4 H 0.1535 0.1925 1.4789 0.039 Uiso 1 1 calc R . .
C5 C -0.0271(6) 0.16392(16) 1.3039(5) 0.0300(12) Uani 1 1 d . . .
H5 H -0.1021 0.1912 1.3016 0.036 Uiso 1 1 calc R . .
C6 C -0.0733(5) 0.12407(16) 1.2007(4) 0.0260(11) Uani 1 1 d . . .
C7 C 0.3146(5) 0.04225(16) 1.3135(5) 0.0311(12) Uani 1 1 d . . .
H7A H 0.4226 0.0529 1.3807 0.037 Uiso 1 1 calc R . .
H7B H 0.3201 0.0402 1.2176 0.037 Uiso 1 1 calc R . .
C8 C 0.2759(5) -0.01291(16) 1.3547(5) 0.0273(11) Uani 1 1 d . . .
C9 C 0.3278(5) -0.05847(18) 1.3024(5) 0.0343(12) Uani 1 1 d . . .
H9 H 0.3823 -0.0545 1.2380 0.041 Uiso 1 1 calc R . .
C10 C 0.3006(5) -0.10891(18) 1.3435(5) 0.0357(13) Uani 1 1 d . . .
H10 H 0.3385 -0.1393 1.3089 0.043 Uiso 1 1 calc R . .
C11 C 0.2190(5) -0.11545(18) 1.4339(5) 0.0355(12) Uani 1 1 d . . .
H11 H 0.2006 -0.1503 1.4617 0.043 Uiso 1 1 calc R . .
C12 C 0.1634(5) -0.07141(17) 1.4847(5) 0.0373(13) Uani 1 1 d . . .
H12 H 0.1055 -0.0759 1.5462 0.045 Uiso 1 1 calc R . .
C13 C 0.1929(5) -0.02060(17) 1.4451(5) 0.0312(12) Uani 1 1 d . . .
H13 H 0.1553 0.0095 1.4809 0.037 Uiso 1 1 calc R . .
C14 C -0.2371(5) 0.12253(17) 1.0828(5) 0.0365(13) Uani 1 1 d . . .
H14A H -0.2236 0.1284 0.9911 0.044 Uiso 1 1 calc R . .
H14B H -0.2839 0.0866 1.0800 0.044 Uiso 1 1 calc R . .
C15 C -0.3531(5) 0.16316(16) 1.0981(5) 0.0267(11) Uani 1 1 d . . .
C16 C -0.3670(5) 0.21308(17) 1.0384(5) 0.0334(12) Uani 1 1 d . . .
H16 H -0.3073 0.2213 0.9802 0.040 Uiso 1 1 calc R . .
C17 C -0.4648(6) 0.25121(18) 1.0609(6) 0.0432(14) Uani 1 1 d . . .
H17 H -0.4727 0.2853 1.0177 0.052 Uiso 1 1 calc R . .
C18 C -0.5521(6) 0.2406(2) 1.1457(6) 0.0490(15) Uani 1 1 d . . .
H18 H -0.6171 0.2674 1.1643 0.059 Uiso 1 1 calc R . .
C19 C -0.5430(6) 0.1903(2) 1.2030(5) 0.0508(15) Uani 1 1 d . . .
H19 H -0.6049 0.1821 1.2594 0.061 Uiso 1 1 calc R . .
C20 C -0.4461(6) 0.15183(19) 1.1800(5) 0.0397(13) Uani 1 1 d . . .
H20 H -0.4419 0.1173 1.2198 0.048 Uiso 1 1 calc R . .
C21 C -0.1746(6) -0.15831(18) 1.1568(6) 0.0446(14) Uani 1 1 d . . .
H21A H -0.2827 -0.1744 1.1103 0.054 Uiso 1 1 calc R . .
H21B H -0.1321 -0.1692 1.2579 0.054 Uiso 1 1 calc R . .
C22 C -0.0629(6) -0.17735(18) 1.0848(6) 0.0511(15) Uani 1 1 d . . .
H22A H -0.1051 -0.1661 0.9851 0.077 Uiso 1 1 calc R . .
H22B H -0.0556 -0.2164 1.0897 0.077 Uiso 1 1 calc R . .
H22C H 0.0445 -0.1620 1.1328 0.077 Uiso 1 1 calc R . .
C23 C -0.2975(6) -0.0807(2) 1.2049(6) 0.0482(15) Uani 1 1 d . . .
H23A H -0.2590 -0.0881 1.3082 0.058 Uiso 1 1 calc R . .
H23B H -0.4043 -0.0977 1.1590 0.058 Uiso 1 1 calc R . .
C24 C -0.3110(6) -0.0216(2) 1.1793(6) 0.0575(17) Uani 1 1 d . . .
H24A H -0.2055 -0.0050 1.2272 0.086 Uiso 1 1 calc R . .
H24B H -0.3889 -0.0067 1.2169 0.086 Uiso 1 1 calc R . .
H24C H -0.3476 -0.0147 1.0770 0.086 Uiso 1 1 calc R . .

loop_
_atom_site_aniso_label
_atom_site_aniso_U_11
_atom_site_aniso_U_22
_atom_site_aniso_U_33
_atom_site_aniso_U_23
_atom_site_aniso_U_13
_atom_site_aniso_U_12
Na1 0.0305(11) 0.0272(10) 0.0385(12) -0.0011(9) 0.0116(9) -0.0010(8)
O1 0.0294(18) 0.0268(17) 0.033(2) -0.0054(15) 0.0072(15) -0.0018(14)
O2 0.040(2) 0.0279(19) 0.048(2) 0.0029(16) 0.0183(18) -0.0041(15)
C1 0.028(3) 0.023(2) 0.027(3) 0.003(2) 0.010(3) -0.004(2)
C2 0.018(3) 0.025(2) 0.027(3) 0.001(2) 0.006(2) -0.003(2)
C3 0.027(3) 0.033(3) 0.029(3) 0.003(2) 0.001(2) -0.004(2)
C4 0.031(3) 0.028(3) 0.028(3) 0.001(2) 0.000(3) 0.007(2)
C5 0.036(3) 0.024(2) 0.029(3) -0.003(2) 0.011(3) 0.004(2)
C6 0.024(3) 0.027(3) 0.024(3) 0.001(2) 0.006(2) 0.004(2)
C7 0.021(3) 0.031(3) 0.042(3) 0.004(2) 0.012(2) 0.001(2)
C8 0.020(3) 0.025(3) 0.030(3) 0.003(2) 0.001(2) 0.005(2)
C9 0.023(3) 0.038(3) 0.039(3) 0.004(2) 0.007(2) 0.003(2)
C10 0.031(3) 0.027(3) 0.042(3) -0.002(2) 0.005(3) 0.007(2)
C11 0.038(3) 0.030(3) 0.035(3) 0.005(2) 0.008(3) -0.003(2)
C12 0.041(3) 0.028(3) 0.043(3) 0.005(2) 0.015(3) 0.002(2)
C13 0.030(3) 0.028(3) 0.038(3) 0.002(2) 0.016(3) 0.005(2)
C14 0.028(3) 0.034(3) 0.035(3) -0.005(2) -0.002(3) 0.009(2)
C15 0.022(3) 0.021(2) 0.033(3) -0.001(2) 0.006(2) 0.004(2)
C16 0.032(3) 0.026(3) 0.039(3) 0.005(2) 0.009(3) 0.004(2)
C17 0.047(4) 0.030(3) 0.043(4) 0.003(2) 0.005(3) 0.004(3)
C18 0.041(4) 0.055(4) 0.039(4) -0.012(3) 0.001(3) 0.024(3)
C19 0.031(3) 0.080(4) 0.039(4) 0.003(3) 0.009(3) 0.003(3)
C20 0.031(3) 0.041(3) 0.037(4) 0.004(2) 0.001(3) 0.001(2)
C21 0.049(3) 0.033(3) 0.050(4) 0.008(3) 0.016(3) -0.007(3)
C22 0.042(3) 0.035(3) 0.074(4) -0.005(3) 0.019(3) -0.009(3)
C23 0.039(3) 0.056(4) 0.060(4) -0.010(3) 0.031(3) -0.008(3)
C24 0.050(4) 0.053(4) 0.083(5) -0.005(3) 0.041(4) 0.000(3)

loop_
_atom_type_symbol
_atom_type_description
_atom_type_scat_dispersion_real
_atom_type_scat_dispersion_imag
_atom_type_scat_source
C C 0.0033 0.0016 'International Tables Vol C Tables 4.2.6.8 and 6.1.1.4'
H H 0.0000 0.0000 'International Tables Vol C Tables 4.2.6.8 and 6.1.1.4'
O O 0.0106 0.0060 'International Tables Vol C Tables 4.2.6.8 and 6.1.1.4'
Na Na 0.0362 0.0249 'International Tables Vol C Tables 4.2.6.8 and 6.1.1.4'

loop_
_geom_angle_atom_site_label_1
_geom_angle_atom_site_label_2
_geom_angle_atom_site_label_3
_geom_angle
_geom_angle_site_symmetry_1
_geom_angle_site_symmetry_3
_geom_angle_publ_flag
O1 Na1 O1 89.60(12) 3_557 . ?
O1 Na1 O2 115.19(13) 3_557 . ?
O1 Na1 O2 130.01(13) . . ?
O1 Na1 C9 106.11(13) 3_557 . ?
O1 Na1 C9 97.04(13) . . ?
O2 Na1 C9 114.48(13) . . ?
O1 Na1 C8 121.77(13) 3_557 . ?
O1 Na1 C8 74.68(12) . . ?
O2 Na1 C8 117.61(13) . . ?
C9 Na1 C8 28.01(11) . . ?
O1 Na1 Na1 45.16(8) 3_557 3_557 ?
O1 Na1 Na1 44.45(9) . 3_557 ?
O2 Na1 Na1 138.93(12) . 3_557 ?
C9 Na1 Na1 106.34(12) . 3_557 ?
C8 Na1 Na1 100.45(11) . 3_557 ?
C1 O1 Na1 130.0(3) . 3_557 ?
C1 O1 Na1 135.7(3) . . ?
Na1 O1 Na1 90.40(12) 3_557 . ?
C21 O2 C23 112.1(3) . . ?
C21 O2 Na1 127.1(3) . . ?
C23 O2 Na1 118.3(3) . . ?
O1 C1 C6 120.4(4) . . ?
O1 C1 C2 121.3(4) . . ?
C6 C1 C2 118.3(4) . . ?
C3 C2 C1 120.2(4) . . ?
C3 C2 C7 121.7(4) . . ?
C1 C2 C7 118.0(4) . . ?
C2 C3 C4 121.5(4) . . ?
C3 C4 C5 118.9(4) . . ?
C4 C5 C6 121.9(4) . . ?
C5 C6 C1 119.1(4) . . ?
C5 C6 C14 123.0(4) . . ?
C1 C6 C14 117.9(4) . . ?
C2 C7 C8 114.7(3) . . ?
C13 C8 C9 117.7(4) . . ?
C13 C8 C7 122.5(4) . . ?
C9 C8 C7 119.7(4) . . ?
C13 C8 Na1 91.6(3) . . ?
C9 C8 Na1 76.1(2) . . ?
C7 C8 Na1 102.6(3) . . ?
C10 C9 C8 120.8(4) . . ?
C10 C9 Na1 94.0(3) . . ?
C8 C9 Na1 75.9(2) . . ?
C11 C10 C9 120.4(4) . . ?
C10 C11 C12 120.1(4) . . ?
C11 C12 C13 119.6(5) . . ?
C8 C13 C12 121.4(4) . . ?
C15 C14 C6 113.9(4) . . ?
C16 C15 C20 117.8(4) . . ?
C16 C15 C14 121.8(4) . . ?
C20 C15 C14 120.3(4) . . ?
C17 C16 C15 121.6(5) . . ?
C16 C17 C18 120.5(5) . . ?
C17 C18 C19 118.6(5) . . ?
C20 C19 C18 121.0(5) . . ?
C19 C20 C15 120.4(5) . . ?
O2 C21 C22 108.7(4) . . ?
O2 C23 C24 108.3(4) . . ?

loop_
_geom_bond_atom_site_label_1
_geom_bond_atom_site_label_2
_geom_bond_distance
_geom_bond_site_symmetry_2
_geom_bond_publ_flag
Na1 O1 2.198(3) 3_557 ?
Na1 O1 2.226(3) . ?
Na1 O2 2.306(3) . ?
Na1 C9 2.908(4) . ?
Na1 C8 2.906(5) . ?
Na1 Na1 3.139(3) 3_557 ?
O1 C1 1.331(5) . ?
O1 Na1 2.198(3) 3_557 ?
O2 C21 1.426(5) . ?
O2 C23 1.430(5) . ?
C1 C6 1.424(5) . ?
C1 C2 1.420(6) . ?
C2 C3 1.379(6) . ?
C2 C7 1.512(5) . ?
C3 C4 1.386(6) . ?
C4 C5 1.383(6) . ?
C5 C6 1.394(5) . ?
C6 C14 1.509(6) . ?
C7 C8 1.520(5) . ?
C8 C13 1.385(6) . ?
C8 C9 1.407(6) . ?
C9 C10 1.380(6) . ?
C10 C11 1.371(6) . ?
C11 C12 1.384(6) . ?
C12 C13 1.389(6) . ?
C14 C15 1.499(5) . ?
C15 C16 1.375(5) . ?
C15 C20 1.399(6) . ?
C16 C17 1.368(6) . ?
C17 C18 1.380(7) . ?
C18 C19 1.378(7) . ?
C19 C20 1.371(6) . ?
C21 C22 1.511(6) . ?
C23 C24 1.500(6) . ?
